data_2217429
loop_
_publ_author_name
'Guo-ping Zeng'
'Qing Li'
'Yang-gen Hu'

_publ_section_title
2-(Dibutylamino)-3-(4-fluorophenyl)-5,6,7,8-tetrahydro-7-methyl-6,8-diphenylpyridine[3',4':2,3]thieno[5,4-<i>d</i>]pyrimidin-4(3<i>H</i>)-one
_journal_coeditor_code BT2671
_journal_issue 2
_journal_name_full 'Acta Crystallographica Section E'
_journal_page_first o535
_journal_page_last o535
_journal_paper_doi 10.1107/S1600536808002845
_journal_volume 64
_journal_year 2008
_chemical_formula_iupac 'C36 H39 F N4 O S'
_chemical_formula_moiety 'C36 H39 F N4 O S'
_chemical_formula_sum 'C36 H39 F N4 O S'
_chemical_formula_weight 594.77
_chemical_name_systematic
;
2-(Dibutylamino)-3-(4-fluorophenyl)-5,6,7,8-tetrahydro-7-methyl-6,8-
diphenylpyridine[3',4':2,3]thieno[5,4-<i>d</i>]pyrimidin-4(3<i>H</i>)-one
;
_space_group_IT_number 14
_symmetry_cell_setting monoclinic
_symmetry_space_group_name_Hall '-P 2ybc'
_symmetry_space_group_name_H-M 'P 1 21/c 1'
_atom_sites_solution_hydrogens geom
_atom_sites_solution_primary direct
_atom_sites_solution_secondary difmap
_audit_creation_method SHELXL-97
_cell_angle_alpha 90.00
_cell_angle_beta 101.342(2)
_cell_angle_gamma 90.00
_cell_formula_units_Z 4
_cell_length_a 13.723(4)
_cell_length_b 9.836(3)
_cell_length_c 24.5496(15)
_cell_measurement_reflns_used 4792
_cell_measurement_temperature 294(2)
_cell_measurement_theta_max 21.13
_cell_measurement_theta_min 2.24
_cell_volume 3249.0(14)
_computing_cell_refinement 'SAINT-Plus (Bruker, 2001)'
_computing_data_collection 'SMART (Bruker, 2001)'
_computing_data_reduction 'SAINT-Plus (Bruker, 2001)'
_computing_molecular_graphics 'PLATON (Spek, 2003)'
_computing_publication_material 'SHELXTL (Sheldrick, 2008)'
_computing_structure_refinement 'SHELXL97 (Sheldrick, 2008)'
_computing_structure_solution 'SHELXS97 (Sheldrick, 2008)'
_diffrn_ambient_temperature 294(2)
_diffrn_measured_fraction_theta_full 0.997
_diffrn_measured_fraction_theta_max 0.997
_diffrn_measurement_device_type 'Bruker SMART 4K CCD area-detector'
_diffrn_measurement_method '\f and \w'
_diffrn_radiation_monochromator graphite
_diffrn_radiation_source 'fine-focus sealed tube'
_diffrn_radiation_type MoK\a
_diffrn_radiation_wavelength 0.71073
_diffrn_reflns_av_R_equivalents 0.0487
_diffrn_reflns_av_sigmaI/netI 0.0409
_diffrn_reflns_limit_h_max 16
_diffrn_reflns_limit_h_min -16
_diffrn_reflns_limit_k_max 12
_diffrn_reflns_limit_k_min -12
_diffrn_reflns_limit_l_max 30
_diffrn_reflns_limit_l_min -29
_diffrn_reflns_number 32225
_diffrn_reflns_theta_full 26.00
_diffrn_reflns_theta_max 26.00
_diffrn_reflns_theta_min 2.04
_exptl_absorpt_coefficient_mu 0.139
_exptl_absorpt_correction_T_max 0.9862
_exptl_absorpt_correction_T_min 0.9726
_exptl_absorpt_correction_type multi-scan
_exptl_absorpt_process_details '(SADABS; Bruker, 2001)'
_exptl_crystal_colour colorless
_exptl_crystal_density_diffrn 1.216
_exptl_crystal_density_method 'not measured'
_exptl_crystal_description block
_exptl_crystal_F_000 1264
_exptl_crystal_size_max 0.20
_exptl_crystal_size_mid 0.10
_exptl_crystal_size_min 0.10
_refine_diff_density_max 0.396
_refine_diff_density_min -0.184
_refine_ls_extinction_method none
_refine_ls_goodness_of_fit_ref 1.101
_refine_ls_hydrogen_treatment constr
_refine_ls_matrix_type full
_refine_ls_number_parameters 420
_refine_ls_number_reflns 6359
_refine_ls_restrained_S_all 1.117
_refine_ls_R_factor_all 0.1086
_refine_ls_R_factor_gt 0.0753
_refine_ls_shift/su_max 0.000
_refine_ls_shift/su_mean 0.000
_refine_ls_structure_factor_coef Fsqd
_refine_ls_weighting_details 'calc w=1/[\s^2^(Fo^2^)+(0.0743P)^2^+1.2986P] where P=(Fo^2^+2Fc^2^)/3'
_refine_ls_weighting_scheme calc
_refine_ls_wR_factor_gt 0.1636
_refine_ls_wR_factor_ref 0.1779
_reflns_number_gt 4457
_reflns_number_total 6359
_reflns_threshold_expression I>2\s(I)
_cod_data_source_file bt2671.cif
_cod_data_source_block I
_cod_original_sg_symbol_H-M 'P 21/c'
_cod_database_code 2217429
_cod_database_fobs_code 2217429

loop_
_symmetry_equiv_pos_as_xyz
'x, y, z'
'-x, y+1/2, -z+1/2'
'-x, -y, -z'
'x, -y-1/2, z-1/2'

loop_
_atom_site_type_symbol
_atom_site_label
_atom_site_fract_x
_atom_site_fract_y
_atom_site_fract_z
_atom_site_U_iso_or_equiv
_atom_site_adp_type
_atom_site_calc_flag
_atom_site_refinement_flags
_atom_site_occupancy
_atom_site_disorder_assembly
_atom_site_disorder_group
C C1 0.3447(2) 0.2687(3) 0.22128(13) 0.0579(8) Uani d . 1 . .
C C2 0.3770(3) 0.3694(5) 0.19044(17) 0.0870(12) Uani d . 1 . .
H H2 0.3466 0.4543 0.1877 0.104 Uiso calc R 1 . .
C C3 0.4545(4) 0.3456(7) 0.1635(2) 0.1172(18) Uani d . 1 . .
H H3 0.4759 0.4152 0.1431 0.141 Uiso calc R 1 . .
C C4 0.4996(4) 0.2237(9) 0.1661(3) 0.136(3) Uani d . 1 . .
H H4 0.5511 0.2084 0.1472 0.163 Uiso calc R 1 . .
C C5 0.4692(4) 0.1243(7) 0.1963(3) 0.131(2) Uani d . 1 . .
H H5 0.5001 0.0399 0.1982 0.158 Uiso calc R 1 . .
C C6 0.3933(3) 0.1448(4) 0.22453(19) 0.0905(13) Uani d . 1 . .
H H6 0.3745 0.0750 0.2459 0.109 Uiso calc R 1 . .
C C7 0.2588(2) 0.2901(3) 0.25038(12) 0.0510(7) Uani d . 1 . .
H H7 0.2445 0.2034 0.2668 0.061 Uiso calc R 1 . .
C C8 0.2858(2) 0.3941(3) 0.29718(11) 0.0510(7) Uani d . 1 . .
H H8A 0.3355 0.3555 0.3267 0.061 Uiso calc R 1 . .
H H8B 0.3143 0.4739 0.2832 0.061 Uiso calc R 1 . .
C C9 0.19730(18) 0.4348(3) 0.31993(10) 0.0411(6) Uani d . 1 . .
C C10 0.10476(18) 0.4041(3) 0.29181(11) 0.0427(6) Uani d . 1 . .
C C11 0.1498(2) 0.2452(4) 0.16164(14) 0.0767(11) Uani d . 1 . .
H H11A 0.1524 0.1519 0.1733 0.115 Uiso calc R 1 . .
H H11B 0.1998 0.2612 0.1400 0.115 Uiso calc R 1 . .
H H11C 0.0854 0.2645 0.1396 0.115 Uiso calc R 1 . .
C C12 0.08097(19) 0.3292(3) 0.23755(11) 0.0474(7) Uani d . 1 . .
H H12 0.0669 0.2341 0.2450 0.057 Uiso calc R 1 . .
C C13 -0.0112(2) 0.3913(3) 0.20114(11) 0.0503(7) Uani d . 1 . .
C C14 -0.1018(2) 0.3286(4) 0.19700(14) 0.0644(9) Uani d . 1 . .
H H14 -0.1059 0.2453 0.2143 0.077 Uiso calc R 1 . .
C C15 -0.1881(3) 0.3895(5) 0.16690(18) 0.0912(13) Uani d . 1 . .
H H15 -0.2494 0.3472 0.1643 0.109 Uiso calc R 1 . .
C C16 -0.1813(3) 0.5119(5) 0.14142(17) 0.0936(14) Uani d . 1 . .
H H16 -0.2383 0.5533 0.1217 0.112 Uiso calc R 1 . .
C C17 -0.0902(3) 0.5741(4) 0.14485(14) 0.0851(12) Uani d . 1 . .
H H17 -0.0860 0.6567 0.1270 0.102 Uiso calc R 1 . .
C C18 -0.0060(3) 0.5145(4) 0.17451(13) 0.0715(10) Uani d . 1 . .
H H18 0.0552 0.5571 0.1768 0.086 Uiso calc R 1 . .
C C19 0.19517(18) 0.5079(3) 0.37045(10) 0.0398(6) Uani d . 1 . .
C C20 0.10039(18) 0.5317(3) 0.37838(10) 0.0421(6) Uani d . 1 . .
C C21 0.27613(19) 0.5607(3) 0.41048(11) 0.0416(6) Uani d . 1 . .
C C22 0.14679(18) 0.6441(3) 0.45949(11) 0.0438(7) Uani d . 1 . .
C C23 0.32616(19) 0.6976(3) 0.49318(11) 0.0434(6) Uani d . 1 . .
C C24 0.3317(2) 0.8363(3) 0.49281(12) 0.0539(8) Uani d . 1 . .
H H24 0.2826 0.8865 0.4699 0.065 Uiso calc R 1 . .
C C25 0.4101(2) 0.9018(4) 0.52640(15) 0.0714(10) Uani d . 1 . .
H H25 0.4140 0.9962 0.5271 0.086 Uiso calc R 1 . .
C C26 0.4817(2) 0.8244(4) 0.55861(15) 0.0740(10) Uani d . 1 . .
C C27 0.4788(2) 0.6871(4) 0.55940(14) 0.0716(10) Uani d . 1 . .
H H27 0.5289 0.6376 0.5819 0.086 Uiso calc R 1 . .
C C28 0.3998(2) 0.6217(3) 0.52609(12) 0.0581(8) Uani d . 1 . .
H H28 0.3962 0.5273 0.5258 0.070 Uiso calc R 1 . .
C C29 0.0333(2) 0.7957(3) 0.49500(14) 0.0594(8) Uani d . 1 . .
H H29A 0.0426 0.8720 0.5205 0.071 Uiso calc R 1 . .
H H29B 0.0223 0.8328 0.4577 0.071 Uiso calc R 1 . .
C C30 -0.0583(2) 0.7227(4) 0.50169(15) 0.0665(9) Uani d . 1 . .
H H30A -0.0484 0.6841 0.5387 0.080 Uiso calc R 1 . .
H H30B -0.0704 0.6484 0.4752 0.080 Uiso calc R 1 . .
C C31 -0.1489(2) 0.8153(4) 0.49285(15) 0.0700(10) Uani d . 1 . .
H H31A -0.1369 0.8882 0.5199 0.084 Uiso calc R 1 . .
H H31B -0.1571 0.8559 0.4562 0.084 Uiso calc R 1 . .
C C32 -0.2429(3) 0.7447(5) 0.4977(2) 0.1140(17) Uani d . 1 . .
H H32A -0.2572 0.6750 0.4699 0.171 Uiso calc R 1 . .
H H32B -0.2965 0.8092 0.4925 0.171 Uiso calc R 1 . .
H H32C -0.2357 0.7043 0.5339 0.171 Uiso calc R 1 . .
C C33 0.1645(2) 0.6617(4) 0.56025(12) 0.0669(9) Uani d D 1 . .
H H33A 0.1087 0.6153 0.5709 0.080 Uiso calc PR 0.540(12) A 1
H H33B 0.2126 0.5920 0.5563 0.080 Uiso calc PR 0.540(12) A 1
H H33C 0.2243 0.6084 0.5614 0.080 Uiso d PR 0.460(12) A 2
H H33D 0.1146 0.6048 0.5719 0.080 Uiso d PR 0.460(12) A 2
C C34 0.2095(12) 0.7431(12) 0.6075(4) 0.066(3) Uani d PD 0.540(12) A 1
H H34A 0.1596 0.8048 0.6163 0.079 Uiso calc PR 0.540(12) A 1
H H34B 0.2616 0.7980 0.5971 0.079 Uiso calc PR 0.540(12) A 1
C C35 0.2531(8) 0.6640(10) 0.6590(3) 0.068(3) Uani d PD 0.540(12) A 1
H H35A 0.2014 0.6101 0.6704 0.082 Uiso calc PR 0.540(12) A 1
H H35B 0.3035 0.6023 0.6509 0.082 Uiso calc PR 0.540(12) A 1
C C36 0.2984(9) 0.7568(10) 0.7053(4) 0.104(4) Uani d PD 0.540(12) A 1
H H36A 0.3532 0.8046 0.6952 0.156 Uiso calc PR 0.540(12) A 1
H H36B 0.3216 0.7044 0.7383 0.156 Uiso calc PR 0.540(12) A 1
H H36C 0.2494 0.8210 0.7121 0.156 Uiso calc PR 0.540(12) A 1
C C35' 0.2274(7) 0.7482(16) 0.6599(3) 0.084(4) Uani d PD 0.460(12) A 2
H H35C 0.2191 0.8236 0.6840 0.101 Uiso calc PR 0.460(12) A 2
H H35D 0.1883 0.6727 0.6692 0.101 Uiso calc PR 0.460(12) A 2
C C36' 0.3346(8) 0.7077(14) 0.6708(7) 0.118(5) Uani d PD 0.460(12) A 2
H H36D 0.3423 0.6263 0.6505 0.177 Uiso calc PR 0.460(12) A 2
H H36E 0.3570 0.6914 0.7098 0.177 Uiso calc PR 0.460(12) A 2
H H36F 0.3733 0.7794 0.6591 0.177 Uiso calc PR 0.460(12) A 2
C C34' 0.1879(13) 0.7894(15) 0.6001(5) 0.073(4) Uani d PD 0.460(12) A 2
H H34C 0.2365 0.8465 0.5873 0.088 Uiso calc PR 0.460(12) A 2
H H34D 0.1277 0.8424 0.5982 0.088 Uiso calc PR 0.460(12) A 2
F F1 0.56013(15) 0.8889(3) 0.59104(11) 0.1141(9) Uani d . 1 . .
N N1 0.16778(16) 0.3340(3) 0.21066(9) 0.0490(6) Uani d . 1 . .
N N2 0.07372(15) 0.5982(2) 0.42205(9) 0.0460(6) Uani d . 1 . .
N N3 0.24634(15) 0.6284(2) 0.45583(9) 0.0425(5) Uani d . 1 . .
N N4 0.12771(17) 0.7164(3) 0.50414(9) 0.0543(6) Uani d . 1 A .
O O1 0.36369(14) 0.5545(2) 0.40787(8) 0.0573(6) Uani d . 1 . .
S S1 0.01216(5) 0.46324(8) 0.32512(3) 0.0508(2) Uani d . 1 . .

loop_
_atom_site_aniso_label
_atom_site_aniso_U_11
_atom_site_aniso_U_22
_atom_site_aniso_U_33
_atom_site_aniso_U_12
_atom_site_aniso_U_13
_atom_site_aniso_U_23
C1 0.0445(16) 0.074(2) 0.0542(19) 0.0018(15) 0.0070(14) -0.0218(17)
C2 0.079(3) 0.107(3) 0.085(3) -0.001(2) 0.041(2) 0.002(2)
C3 0.087(3) 0.182(6) 0.097(3) -0.014(4) 0.054(3) -0.018(4)
C4 0.056(3) 0.235(8) 0.125(5) -0.007(4) 0.039(3) -0.087(5)
C5 0.061(3) 0.156(6) 0.174(6) 0.032(3) 0.016(3) -0.081(5)
C6 0.067(2) 0.089(3) 0.112(3) 0.014(2) 0.008(2) -0.025(2)
C7 0.0510(16) 0.0564(18) 0.0459(17) 0.0009(14) 0.0106(13) -0.0015(14)
C8 0.0448(15) 0.068(2) 0.0388(15) 0.0030(14) 0.0046(12) -0.0073(14)
C9 0.0400(14) 0.0488(16) 0.0347(14) -0.0002(12) 0.0081(11) 0.0020(12)
C10 0.0399(14) 0.0525(17) 0.0355(14) -0.0058(12) 0.0066(11) -0.0016(12)
C11 0.058(2) 0.119(3) 0.055(2) -0.014(2) 0.0159(16) -0.035(2)
C12 0.0450(15) 0.0556(18) 0.0411(16) -0.0080(13) 0.0071(12) -0.0064(13)
C13 0.0488(16) 0.067(2) 0.0336(15) -0.0044(14) 0.0038(12) -0.0170(14)
C14 0.0482(18) 0.077(2) 0.066(2) -0.0068(16) 0.0060(15) -0.0212(18)
C15 0.053(2) 0.120(4) 0.094(3) -0.001(2) -0.002(2) -0.039(3)
C16 0.084(3) 0.113(4) 0.068(3) 0.033(3) -0.023(2) -0.029(3)
C17 0.102(3) 0.091(3) 0.051(2) 0.012(2) -0.012(2) -0.0048(19)
C18 0.080(2) 0.080(3) 0.0490(19) -0.0041(19) -0.0023(17) 0.0017(18)
C19 0.0375(14) 0.0448(15) 0.0364(14) -0.0001(11) 0.0058(11) 0.0009(12)
C20 0.0377(14) 0.0516(17) 0.0358(14) 0.0007(12) 0.0042(11) 0.0012(12)
C21 0.0390(15) 0.0494(17) 0.0355(14) 0.0040(12) 0.0051(11) 0.0017(12)
C22 0.0379(14) 0.0559(17) 0.0366(15) 0.0056(12) 0.0051(11) -0.0015(13)
C23 0.0402(14) 0.0524(18) 0.0357(14) 0.0009(12) 0.0029(11) -0.0049(12)
C24 0.0487(16) 0.059(2) 0.0503(17) 0.0029(14) 0.0008(13) 0.0050(15)
C25 0.064(2) 0.061(2) 0.085(3) -0.0114(17) 0.0048(18) -0.0115(19)
C26 0.0468(18) 0.093(3) 0.075(2) -0.0105(18) -0.0055(16) -0.026(2)
C27 0.0550(19) 0.083(3) 0.065(2) 0.0176(17) -0.0177(16) -0.0154(19)
C28 0.0512(17) 0.0601(19) 0.0563(19) 0.0085(15) -0.0060(14) -0.0049(15)
C29 0.0628(19) 0.058(2) 0.0566(19) 0.0073(16) 0.0109(15) -0.0101(16)
C30 0.062(2) 0.069(2) 0.071(2) 0.0080(17) 0.0174(17) -0.0034(18)
C31 0.061(2) 0.080(2) 0.068(2) 0.0180(18) 0.0116(17) 0.0058(19)
C32 0.068(3) 0.108(4) 0.170(5) 0.010(2) 0.032(3) 0.019(3)
C33 0.0541(18) 0.104(3) 0.0436(18) 0.0043(18) 0.0125(14) -0.0012(18)
C34 0.075(8) 0.078(6) 0.038(5) 0.001(5) -0.003(4) 0.002(4)
C35 0.071(6) 0.074(6) 0.057(4) -0.016(4) 0.006(4) -0.001(4)
C36 0.123(8) 0.112(8) 0.068(6) -0.016(6) -0.004(5) -0.002(5)
C35' 0.084(7) 0.113(11) 0.053(6) -0.016(7) 0.005(5) -0.010(6)
C36' 0.113(10) 0.119(10) 0.115(12) 0.018(8) 0.005(8) 0.003(8)
C34' 0.060(7) 0.113(11) 0.042(6) 0.007(7) -0.003(4) -0.001(7)
F1 0.0640(13) 0.128(2) 0.132(2) -0.0187(13) -0.0241(13) -0.0511(17)
N1 0.0426(13) 0.0682(16) 0.0365(12) -0.0072(11) 0.0083(10) -0.0095(11)
N2 0.0389(12) 0.0603(15) 0.0380(13) 0.0010(11) 0.0055(10) -0.0082(11)
N3 0.0376(12) 0.0517(14) 0.0365(12) 0.0029(10) 0.0028(9) -0.0032(10)
N4 0.0461(13) 0.0767(18) 0.0388(13) 0.0114(12) 0.0047(10) -0.0105(12)
O1 0.0381(11) 0.0840(15) 0.0489(12) 0.0018(10) 0.0061(8) -0.0122(11)
S1 0.0361(4) 0.0717(5) 0.0441(4) -0.0058(3) 0.0064(3) -0.0110(4)

loop_
_atom_type_symbol
_atom_type_description
_atom_type_scat_dispersion_real
_atom_type_scat_dispersion_imag
_atom_type_scat_source
C C 0.0033 0.0016 'International Tables Vol C Tables 4.2.6.8 and 6.1.1.4'
H H 0.0000 0.0000 'International Tables Vol C Tables 4.2.6.8 and 6.1.1.4'
N N 0.0061 0.0033 'International Tables Vol C Tables 4.2.6.8 and 6.1.1.4'
O O 0.0106 0.0060 'International Tables Vol C Tables 4.2.6.8 and 6.1.1.4'
F F 0.0171 0.0103 'International Tables Vol C Tables 4.2.6.8 and 6.1.1.4'
S S 0.1246 0.1234 'International Tables Vol C Tables 4.2.6.8 and 6.1.1.4'

loop_
_geom_angle_atom_site_label_1
_geom_angle_atom_site_label_2
_geom_angle_atom_site_label_3
_geom_angle
C2 C1 C6 117.6(4)
C2 C1 C7 121.9(3)
C6 C1 C7 120.5(3)
C1 C2 C3 120.4(5)
C1 C2 H2 119.8
C3 C2 H2 119.8
C4 C3 C2 121.4(6)
C4 C3 H3 119.3
C2 C3 H3 119.3
C5 C4 C3 118.9(5)
C5 C4 H4 120.5
C3 C4 H4 120.5
C4 C5 C6 121.4(6)
C4 C5 H5 119.3
C6 C5 H5 119.3
C5 C6 C1 120.3(5)
C5 C6 H6 119.9
C1 C6 H6 119.9
N1 C7 C1 111.3(2)
N1 C7 C8 110.3(2)
C1 C7 C8 110.6(2)
N1 C7 H7 108.2
C1 C7 H7 108.2
C8 C7 H7 108.2
C9 C8 C7 111.5(2)
C9 C8 H8A 109.3
C7 C8 H8A 109.3
C9 C8 H8B 109.3
C7 C8 H8B 109.3
H8A C8 H8B 108.0
C10 C9 C19 112.0(2)
C10 C9 C8 120.1(2)
C19 C9 C8 127.9(2)
C9 C10 C12 125.4(2)
C9 C10 S1 112.6(2)
C12 C10 S1 121.97(19)
N1 C11 H11A 109.5
N1 C11 H11B 109.5
H11A C11 H11B 109.5
N1 C11 H11C 109.5
H11A C11 H11C 109.5
H11B C11 H11C 109.5
N1 C12 C10 109.2(2)
N1 C12 C13 112.0(2)
C10 C12 C13 109.5(2)
N1 C12 H12 108.7
C10 C12 H12 108.7
C13 C12 H12 108.7
C14 C13 C18 119.1(3)
C14 C13 C12 119.9(3)
C18 C13 C12 120.9(3)
C13 C14 C15 120.4(4)
C13 C14 H14 119.8
C15 C14 H14 119.8
C16 C15 C14 119.3(4)
C16 C15 H15 120.3
C14 C15 H15 120.3
C15 C16 C17 120.4(4)
C15 C16 H16 119.8
C17 C16 H16 119.8
C18 C17 C16 120.1(4)
C18 C17 H17 120.0
C16 C17 H17 120.0
C17 C18 C13 120.6(4)
C17 C18 H18 119.7
C13 C18 H18 119.7
C20 C19 C21 118.1(2)
C20 C19 C9 112.8(2)
C21 C19 C9 129.0(2)
N2 C20 C19 126.9(2)
N2 C20 S1 121.52(19)
C19 C20 S1 111.6(2)
O1 C21 N3 120.2(2)
O1 C21 C19 126.0(2)
N3 C21 C19 113.8(2)
N2 C22 N4 120.1(2)
N2 C22 N3 123.0(2)
N4 C22 N3 116.8(2)
C24 C23 C28 120.5(3)
C24 C23 N3 120.0(2)
C28 C23 N3 119.4(3)
C23 C24 C25 120.0(3)
C23 C24 H24 120.0
C25 C24 H24 120.0
C26 C25 C24 118.3(3)
C26 C25 H25 120.9
C24 C25 H25 120.9
C27 C26 F1 118.6(3)
C27 C26 C25 123.0(3)
F1 C26 C25 118.3(4)
C26 C27 C28 118.6(3)
C26 C27 H27 120.7
C28 C27 H27 120.7
C27 C28 C23 119.6(3)
C27 C28 H28 120.2
C23 C28 H28 120.2
C30 C29 N4 117.4(3)
C30 C29 H29A 108.0
N4 C29 H29A 108.0
C30 C29 H29B 108.0
N4 C29 H29B 108.0
H29A C29 H29B 107.2
C29 C30 C31 112.4(3)
C29 C30 H30A 109.1
C31 C30 H30A 109.1
C29 C30 H30B 109.1
C31 C30 H30B 109.1
H30A C30 H30B 107.9
C32 C31 C30 113.9(3)
C32 C31 H31A 108.8
C30 C31 H31A 108.8
C32 C31 H31B 108.8
C30 C31 H31B 108.8
H31A C31 H31B 107.7
C31 C32 H32A 109.5
C31 C32 H32B 109.5
H32A C32 H32B 109.5
C31 C32 H32C 109.5
H32A C32 H32C 109.5
H32B C32 H32C 109.5
C34 C33 N4 124.2(6)
N4 C33 C34' 106.1(6)
C34 C33 H33A 106.3
N4 C33 H33A 106.3
C34 C33 H33B 106.3
N4 C33 H33B 106.3
H33A C33 H33B 106.4
N4 C33 H33C 110.9
C34' C33 H33C 110.1
N4 C33 H33D 110.8
C34' C33 H33D 110.2
H33C C33 H33D 108.8
C33 C34 C35 115.1(8)
C33 C34 H34A 108.5
C35 C34 H34A 108.5
C33 C34 H34B 108.5
C35 C34 H34B 108.5
H34A C34 H34B 107.5
C36 C35 C34 111.1(7)
C36 C35 H35A 109.4
C34 C35 H35A 109.4
C36 C35 H35B 109.4
C34 C35 H35B 109.4
H35A C35 H35B 108.0
C36' C35' C34' 113.4(10)
C36' C35' H35C 108.9
C34' C35' H35C 108.9
C36' C35' H35D 108.9
C34' C35' H35D 108.9
H35C C35' H35D 107.7
C35' C36' H36D 109.5
C35' C36' H36E 109.5
H36D C36' H36E 109.5
C35' C36' H36F 109.5
H36D C36' H36F 109.5
H36E C36' H36F 109.5
C35' C34' C33 112.1(9)
C35' C34' H34C 109.2
C33 C34' H34C 109.2
C35' C34' H34D 109.2
C33 C34' H34D 109.2
H34C C34' H34D 107.9
C11 N1 C12 109.2(2)
C11 N1 C7 110.4(2)
C12 N1 C7 110.2(2)
C22 N2 C20 115.6(2)
C22 N3 C21 122.5(2)
C22 N3 C23 122.3(2)
C21 N3 C23 114.6(2)
C22 N4 C33 118.2(2)
C22 N4 C29 116.5(2)
C33 N4 C29 117.4(2)
C20 S1 C10 91.03(12)

loop_
_geom_bond_atom_site_label_1
_geom_bond_atom_site_label_2
_geom_bond_distance
C1 C2 1.373(5)
C1 C6 1.385(5)
C1 C7 1.509(4)
C2 C3 1.378(6)
C2 H2 0.9300
C3 C4 1.345(8)
C3 H3 0.9300
C4 C5 1.343(8)
C4 H4 0.9300
C5 C6 1.374(7)
C5 H5 0.9300
C6 H6 0.9300
C7 N1 1.489(3)
C7 C8 1.528(4)
C7 H7 0.9800
C8 C9 1.488(4)
C8 H8A 0.9700
C8 H8B 0.9700
C9 C10 1.355(3)
C9 C19 1.439(4)
C10 C12 1.501(4)
C10 S1 1.741(3)
C11 N1 1.468(4)
C11 H11A 0.9600
C11 H11B 0.9600
C11 H11C 0.9600
C12 N1 1.472(3)
C12 C13 1.525(4)
C12 H12 0.9800
C13 C14 1.374(4)
C13 C18 1.385(5)
C14 C15 1.401(5)
C14 H14 0.9300
C15 C16 1.368(6)
C15 H15 0.9300
C16 C17 1.379(6)
C16 H16 0.9300
C17 C18 1.371(5)
C17 H17 0.9300
C18 H18 0.9300
C19 C20 1.373(3)
C19 C21 1.428(3)
C20 N2 1.366(3)
C20 S1 1.734(3)
C21 O1 1.217(3)
C21 N3 1.424(3)
C22 N2 1.301(3)
C22 N4 1.375(3)
C22 N3 1.395(3)
C23 C24 1.366(4)
C23 C28 1.382(4)
C23 N3 1.452(3)
C24 C25 1.380(4)
C24 H24 0.9300
C25 C26 1.366(5)
C25 H25 0.9300
C26 C27 1.352(5)
C26 F1 1.363(3)
C27 C28 1.381(4)
C27 H27 0.9300
C28 H28 0.9300
C29 C30 1.485(4)
C29 N4 1.491(4)
C29 H29A 0.9700
C29 H29B 0.9700
C30 C31 1.521(4)
C30 H30A 0.9700
C30 H30B 0.9700
C31 C32 1.491(5)
C31 H31A 0.9700
C31 H31B 0.9700
C32 H32A 0.9600
C32 H32B 0.9600
C32 H32C 0.9600
C33 C34 1.444(9)
C33 N4 1.473(4)
C33 C34' 1.585(12)
C33 H33A 0.9700
C33 H33B 0.9700
C33 H33C 0.9700
C33 H33D 0.9700
C34 C35 1.506(10)
C34 H34A 0.9700
C34 H34B 0.9700
C35 C36 1.494(10)
C35 H35A 0.9700
C35 H35B 0.9700
C36 H36A 0.9600
C36 H36B 0.9600
C36 H36C 0.9600
C35' C36' 1.496(12)
C35' C34' 1.517(11)
C35' H35C 0.9700
C35' H35D 0.9700
C36' H36D 0.9600
C36' H36E 0.9600
C36' H36F 0.9600
C34' H34C 0.9700
C34' H34D 0.9700

loop_
_geom_hbond_atom_site_label_D
_geom_hbond_atom_site_label_H
_geom_hbond_atom_site_label_A
_geom_hbond_site_symmetry_A
_geom_hbond_distance_DH
_geom_hbond_distance_HA
_geom_hbond_distance_DA
_geom_hbond_angle_DHA
C4 H4 O1 2_645 0.93 2.47 3.304(6) 149.2

loop_
_geom_torsion_atom_site_label_1
_geom_torsion_atom_site_label_2
_geom_torsion_atom_site_label_3
_geom_torsion_atom_site_label_4
_geom_torsion
C6 C1 C2 C3 0.7(6)
C7 C1 C2 C3 -178.7(4)
C1 C2 C3 C4 0.7(7)
C2 C3 C4 C5 -1.0(9)
C3 C4 C5 C6 0.0(9)
C4 C5 C6 C1 1.5(8)
C2 C1 C6 C5 -1.8(5)
C7 C1 C6 C5 177.7(4)
C2 C1 C7 N1 56.1(4)
C6 C1 C7 N1 -123.3(3)
C2 C1 C7 C8 -66.9(4)
C6 C1 C7 C8 113.7(3)
N1 C7 C8 C9 46.5(3)
C1 C7 C8 C9 170.1(3)
C7 C8 C9 C10 -14.1(4)
C7 C8 C9 C19 166.6(3)
C19 C9 C10 C12 179.6(2)
C8 C9 C10 C12 0.3(4)
C19 C9 C10 S1 0.3(3)
C8 C9 C10 S1 -179.0(2)
C9 C10 C12 N1 -18.6(4)
S1 C10 C12 N1 160.7(2)
C9 C10 C12 C13 -141.6(3)
S1 C10 C12 C13 37.6(3)
N1 C12 C13 C14 137.7(3)
C10 C12 C13 C14 -100.9(3)
N1 C12 C13 C18 -45.9(4)
C10 C12 C13 C18 75.4(3)
C18 C13 C14 C15 -1.0(5)
C12 C13 C14 C15 175.4(3)
C13 C14 C15 C16 0.3(5)
C14 C15 C16 C17 0.6(6)
C15 C16 C17 C18 -0.9(6)
C16 C17 C18 C13 0.2(5)
C14 C13 C18 C17 0.7(5)
C12 C13 C18 C17 -175.6(3)
C10 C9 C19 C20 -0.8(3)
C8 C9 C19 C20 178.5(3)
C10 C9 C19 C21 -178.4(3)
C8 C9 C19 C21 0.9(5)
C21 C19 C20 N2 -2.2(4)
C9 C19 C20 N2 180.0(3)
C21 C19 C20 S1 178.8(2)
C9 C19 C20 S1 1.0(3)
C20 C19 C21 O1 -175.9(3)
C9 C19 C21 O1 1.5(5)
C20 C19 C21 N3 2.5(4)
C9 C19 C21 N3 179.9(2)
C28 C23 C24 C25 -1.5(5)
N3 C23 C24 C25 -177.0(3)
C23 C24 C25 C26 1.3(5)
C24 C25 C26 C27 -0.6(6)
C24 C25 C26 F1 178.8(3)
F1 C26 C27 C28 -179.4(3)
C25 C26 C27 C28 0.1(6)
C26 C27 C28 C23 -0.2(5)
C24 C23 C28 C27 0.9(5)
N3 C23 C28 C27 176.4(3)
N4 C29 C30 C31 178.4(3)
C29 C30 C31 C32 178.4(4)
N4 C33 C34 C35 -172.7(8)
C34' C33 C34 C35 157(5)
C33 C34 C35 C36 179.6(12)
C36' C35' C34' C33 78.0(18)
C34 C33 C34' C35' -25(3)
N4 C33 C34' C35' -179.7(10)
C10 C12 N1 C11 172.2(3)
C13 C12 N1 C11 -66.3(3)
C10 C12 N1 C7 50.8(3)
C13 C12 N1 C7 172.3(2)
C1 C7 N1 C11 48.7(3)
C8 C7 N1 C11 171.9(3)
C1 C7 N1 C12 169.4(2)
C8 C7 N1 C12 -67.5(3)
N4 C22 N2 C20 177.8(2)
N3 C22 N2 C20 0.5(4)
C19 C20 N2 C22 0.6(4)
S1 C20 N2 C22 179.5(2)
N2 C22 N3 C21 0.1(4)
N4 C22 N3 C21 -177.3(2)
N2 C22 N3 C23 170.3(3)
N4 C22 N3 C23 -7.1(4)
O1 C21 N3 C22 176.8(3)
C19 C21 N3 C22 -1.6(4)
O1 C21 N3 C23 5.9(4)
C19 C21 N3 C23 -172.5(2)
C24 C23 N3 C22 -64.1(4)
C28 C23 N3 C22 120.4(3)
C24 C23 N3 C21 106.9(3)
C28 C23 N3 C21 -68.6(3)
N2 C22 N4 C33 119.2(3)
N3 C22 N4 C33 -63.3(4)
N2 C22 N4 C29 -29.2(4)
N3 C22 N4 C29 148.3(3)
C34 C33 N4 C22 138.2(9)
C34' C33 N4 C22 148.7(8)
C34 C33 N4 C29 -73.7(9)
C34' C33 N4 C29 -63.2(8)
C30 C29 N4 C22 85.0(4)
C30 C29 N4 C33 -63.7(4)
N2 C20 S1 C10 -179.7(2)
C19 C20 S1 C10 -0.7(2)
C9 C10 S1 C20 0.2(2)
C12 C10 S1 C20 -179.2(2)
